data_7000764
loop_
_publ_author_name
'Garc\'ia-Pacios, Vanesa'
'Arroyo, Marta'
'Ant\'on, Noelia'
'Miguel, Daniel'
'Villafa\~ne, Fernando'

_publ_section_title
;
 Non-covalent interactions at bis(pyrazole)silver(i) or -gold(i)
 cations
;
_journal_issue 12
_journal_name_full 'Dalton Transactions'
_journal_page_first 2135
_journal_page_last 2141
_journal_paper_doi 10.1039/b820084j
_journal_year 2009
_chemical_formula_sum 'C10 H16 Au B F4 N4'
_chemical_formula_weight 476.04
_chemical_name_systematic
;
?
;
_space_group_IT_number 14
_symmetry_cell_setting monoclinic
_symmetry_space_group_name_Hall '-P 2ybc'
_symmetry_space_group_name_H-M 'P 1 21/c 1'
_atom_sites_solution_hydrogens geom
_atom_sites_solution_primary direct
_atom_sites_solution_secondary difmap
_audit_creation_method SHELXL-97
_cell_angle_alpha 90.00
_cell_angle_beta 92.948(19)
_cell_angle_gamma 90.00
_cell_formula_units_Z 4
_cell_length_a 7.020(7)
_cell_length_b 10.416(10)
_cell_length_c 20.59(2)
_cell_measurement_temperature 296(2)
_cell_volume 1504(3)
_computing_cell_refinement 'Bruker SMART'
_computing_data_collection 'Bruker SMART'
_computing_data_reduction 'Bruker SHELXTL'
_computing_molecular_graphics 'Bruker SHELXTL'
_computing_publication_material 'Bruker SHELXTL'
_computing_structure_refinement 'SHELXL-97 (Sheldrick, 1997)'
_computing_structure_solution 'SHELXS-97 (Sheldrick, 1990)'
_diffrn_ambient_temperature 296(2)
_diffrn_measured_fraction_theta_full 0.986
_diffrn_measured_fraction_theta_max 0.986
_diffrn_measurement_device_type 'CCD area detector'
_diffrn_measurement_method 'phi and omega scans'
_diffrn_radiation_monochromator graphite
_diffrn_radiation_source 'fine-focus sealed tube'
_diffrn_radiation_type MoK\a
_diffrn_radiation_wavelength 0.71073
_diffrn_reflns_av_R_equivalents 0.0585
_diffrn_reflns_av_sigmaI/netI 0.0425
_diffrn_reflns_limit_h_max 7
_diffrn_reflns_limit_h_min -7
_diffrn_reflns_limit_k_max 9
_diffrn_reflns_limit_k_min -11
_diffrn_reflns_limit_l_max 22
_diffrn_reflns_limit_l_min -21
_diffrn_reflns_number 6496
_diffrn_reflns_theta_full 23.43
_diffrn_reflns_theta_max 23.43
_diffrn_reflns_theta_min 1.98
_exptl_absorpt_coefficient_mu 9.822
_exptl_absorpt_correction_T_max 1.000000
_exptl_absorpt_correction_T_min 0.196886
_exptl_absorpt_correction_type multi-scan
_exptl_absorpt_process_details SADABS
_exptl_crystal_colour COLORLESS
_exptl_crystal_density_diffrn 2.103
_exptl_crystal_density_method 'not measured'
_exptl_crystal_description PRISM
_exptl_crystal_F_000 896
_exptl_crystal_size_max 0.30
_exptl_crystal_size_mid 0.24
_exptl_crystal_size_min 0.13
_refine_diff_density_max 3.445
_refine_diff_density_min -1.528
_refine_diff_density_rms 0.293
_refine_ls_extinction_method none
_refine_ls_goodness_of_fit_ref 1.335
_refine_ls_hydrogen_treatment constr
_refine_ls_matrix_type full
_refine_ls_number_parameters 176
_refine_ls_number_reflns 2169
_refine_ls_number_restraints 0
_refine_ls_restrained_S_all 1.335
_refine_ls_R_factor_all 0.1114
_refine_ls_R_factor_gt 0.0979
_refine_ls_shift/su_max 0.000
_refine_ls_shift/su_mean 0.000
_refine_ls_structure_factor_coef Fsqd
_refine_ls_weighting_details 'calc w=1/[\s^2^(Fo^2^)+(0.0577P)^2^+90.8959P] where P=(Fo^2^+2Fc^2^)/3'
_refine_ls_weighting_scheme calc
_refine_ls_wR_factor_gt 0.2472
_refine_ls_wR_factor_ref 0.2523
_reflns_number_gt 1883
_reflns_number_total 2169
_reflns_threshold_expression >2sigma(I)
_cod_data_source_file b820084j.txt
_cod_data_source_block Compound_3_(vg18am)
_cod_depositor_comments
;
The following automatic conversions were performed:
'_symmetry_cell_setting' value 'Monoclinic' changed to 'monoclinic'
according to '/home/saulius/struct/CIF-dictionaries/cif_core.dic'
dictionary named 'cif_core.dic' version 2.4.1 from 2010-06-29.

Automatic conversion script
Id: cif_fix_enum 1527 2010-12-29 10:47:43Z saulius 
;
_cod_original_cell_volume 1503(2)
_cod_original_sg_symbol_H-M P2(1)/c
_cod_database_code 7000764

loop_
_symmetry_equiv_pos_as_xyz
'x, y, z'
'-x, y+1/2, -z+1/2'
'-x, -y, -z'
'x, -y-1/2, z-1/2'

loop_
_atom_site_label
_atom_site_type_symbol
_atom_site_fract_x
_atom_site_fract_y
_atom_site_fract_z
_atom_site_U_iso_or_equiv
_atom_site_adp_type
_atom_site_occupancy
_atom_site_symmetry_multiplicity
_atom_site_calc_flag
_atom_site_refinement_flags
_atom_site_disorder_assembly
_atom_site_disorder_group
Au1 Au 0.74723(17) 0.97906(11) -0.01353(6) 0.0570(5) Uani 1 1 d . . .
N1 N 0.715(3) 1.103(2) -0.0867(10) 0.040(5) Uani 1 1 d . . .
N2 N 0.698(3) 1.228(2) -0.0750(12) 0.055(6) Uani 1 1 d . . .
H2 H 0.7023 1.2600 -0.0365 0.066 Uiso 1 1 calc R . .
C11 C 0.702(4) 1.090(3) -0.1518(11) 0.047(7) Uani 1 1 d . . .
C12 C 0.677(5) 1.212(3) -0.1791(16) 0.066(9) Uani 1 1 d . . .
H12 H 0.6638 1.2316 -0.2231 0.079 Uiso 1 1 calc R . .
C13 C 0.675(4) 1.296(3) -0.1285(15) 0.060(8) Uani 1 1 d . . .
C14 C 0.710(5) 0.965(3) -0.1838(17) 0.073(9) Uani 1 1 d . . .
H14A H 0.6145 0.9101 -0.1674 0.110 Uiso 1 1 calc R . .
H14B H 0.8338 0.9281 -0.1753 0.110 Uiso 1 1 calc R . .
H14C H 0.6869 0.9763 -0.2299 0.110 Uiso 1 1 calc R . .
C15 C 0.660(5) 1.439(3) -0.1289(19) 0.079(10) Uani 1 1 d . . .
H15A H 0.7852 1.4763 -0.1300 0.118 Uiso 1 1 calc R . .
H15B H 0.6007 1.4675 -0.0904 0.118 Uiso 1 1 calc R . .
H15C H 0.5845 1.4665 -0.1666 0.118 Uiso 1 1 calc R . .
N3 N 0.784(3) 0.862(2) 0.0626(11) 0.046(5) Uani 1 1 d . . .
N4 N 0.790(3) 0.909(2) 0.1226(12) 0.049(6) Uani 1 1 d . . .
H4 H 0.7773 0.9890 0.1314 0.059 Uiso 1 1 calc R . .
C21 C 0.799(4) 0.736(2) 0.0707(14) 0.045(7) Uani 1 1 d . . .
C22 C 0.820(5) 0.710(3) 0.1363(18) 0.070(10) Uani 1 1 d . . .
H22 H 0.8330 0.6291 0.1551 0.084 Uiso 1 1 calc R . .
C23 C 0.819(4) 0.819(3) 0.1671(15) 0.057(8) Uani 1 1 d . . .
C24 C 0.789(6) 0.652(3) 0.0106(19) 0.086(12) Uani 1 1 d . . .
H24A H 0.7542 0.7034 -0.0269 0.130 Uiso 1 1 calc R . .
H24B H 0.6950 0.5863 0.0155 0.130 Uiso 1 1 calc R . .
H24C H 0.9111 0.6132 0.0052 0.130 Uiso 1 1 calc R . .
C25 C 0.836(6) 0.847(4) 0.2375(19) 0.091(12) Uani 1 1 d . . .
H25A H 0.9277 0.7895 0.2581 0.137 Uiso 1 1 calc R . .
H25B H 0.7143 0.8344 0.2559 0.137 Uiso 1 1 calc R . .
H25C H 0.8768 0.9338 0.2443 0.137 Uiso 1 1 calc R . .
B1 B 0.262(3) 0.7122(15) -0.1190(7) 0.055(9) Uani 1 1 d G . .
F1 F 0.182(5) 0.8225(15) -0.1332(13) 0.20(2) Uani 1 1 d G . .
F2 F 0.147(6) 0.6194(18) -0.1379(15) 0.24(3) Uani 1 1 d G . .
F3 F 0.297(4) 0.705(2) -0.0563(7) 0.158(14) Uani 1 1 d G . .
F4 F 0.421(5) 0.702(5) -0.1488(16) 0.36(5) Uani 1 1 d G . .

loop_
_atom_site_aniso_label
_atom_site_aniso_U_11
_atom_site_aniso_U_22
_atom_site_aniso_U_33
_atom_site_aniso_U_23
_atom_site_aniso_U_13
_atom_site_aniso_U_12
Au1 0.0574(8) 0.0532(8) 0.0603(8) 0.0041(6) 0.0022(5) 0.0020(6)
N1 0.035(12) 0.045(13) 0.041(13) 0.005(10) 0.015(9) -0.003(10)
N2 0.061(16) 0.057(16) 0.048(15) -0.006(12) 0.011(12) -0.009(13)
C11 0.039(14) 0.08(2) 0.024(13) -0.012(13) -0.002(11) -0.010(14)
C12 0.06(2) 0.09(2) 0.050(19) 0.014(18) 0.002(15) 0.007(18)
C13 0.058(19) 0.07(2) 0.05(2) -0.001(17) 0.015(15) 0.006(16)
C14 0.08(2) 0.07(2) 0.07(2) -0.008(18) 0.000(18) -0.011(19)
C15 0.08(2) 0.07(2) 0.09(3) 0.017(19) 0.00(2) -0.006(19)
N3 0.041(13) 0.052(14) 0.045(14) 0.000(11) 0.007(10) -0.010(11)
N4 0.052(14) 0.029(12) 0.068(16) 0.008(11) 0.012(12) 0.002(10)
C21 0.048(16) 0.034(15) 0.053(18) -0.009(12) -0.005(13) 0.008(12)
C22 0.07(2) 0.039(18) 0.09(3) 0.011(17) -0.038(19) 0.003(15)
C23 0.058(19) 0.052(19) 0.06(2) 0.012(16) 0.002(15) -0.003(15)
C24 0.10(3) 0.06(2) 0.10(3) -0.02(2) 0.02(2) 0.00(2)
C25 0.09(3) 0.08(3) 0.09(3) 0.03(2) -0.01(2) 0.00(2)
B1 0.09(3) 0.039(19) 0.034(18) 0.008(13) -0.006(18) -0.006(18)
F1 0.30(5) 0.059(16) 0.24(4) -0.05(2) -0.12(4) 0.08(2)
F2 0.42(7) 0.066(17) 0.22(4) 0.02(2) -0.20(4) -0.05(3)
F3 0.23(3) 0.18(3) 0.060(15) -0.028(16) -0.072(19) 0.05(3)
F4 0.39(8) 0.51(11) 0.19(5) 0.10(6) 0.19(5) 0.19(8)

loop_
_atom_type_symbol
_atom_type_description
_atom_type_scat_dispersion_real
_atom_type_scat_dispersion_imag
_atom_type_scat_source
C C 0.0033 0.0016 'International Tables Vol C Tables 4.2.6.8 and 6.1.1.4'
H H 0.0000 0.0000 'International Tables Vol C Tables 4.2.6.8 and 6.1.1.4'
B B 0.0013 0.0007 'International Tables Vol C Tables 4.2.6.8 and 6.1.1.4'
N N 0.0061 0.0033 'International Tables Vol C Tables 4.2.6.8 and 6.1.1.4'
F F 0.0171 0.0103 'International Tables Vol C Tables 4.2.6.8 and 6.1.1.4'
Au Au -2.0133 8.8022 'International Tables Vol C Tables 4.2.6.8 and 6.1.1.4'

loop_
_geom_angle_atom_site_label_1
_geom_angle_atom_site_label_2
_geom_angle_atom_site_label_3
_geom_angle
_geom_angle_site_symmetry_1
_geom_angle_site_symmetry_3
_geom_angle_publ_flag
N1 Au1 N3 177.1(9) . . ?
N2 N1 C11 106(2) . . ?
N2 N1 Au1 120.5(17) . . ?
C11 N1 Au1 133.3(19) . . ?
C13 N2 N1 113(2) . . ?
N1 C11 C12 108(3) . . ?
N1 C11 C14 123(3) . . ?
C12 C11 C14 129(3) . . ?
C13 C12 C11 107(3) . . ?
N2 C13 C12 106(3) . . ?
N2 C13 C15 124(3) . . ?
C12 C13 C15 130(3) . . ?
C21 N3 N4 104(2) . . ?
C21 N3 Au1 135(2) . . ?
N4 N3 Au1 120.2(17) . . ?
C23 N4 N3 113(2) . . ?
N3 C21 C22 109(2) . . ?
N3 C21 C24 118(3) . . ?
C22 C21 C24 133(3) . . ?
C23 C22 C21 107(3) . . ?
C22 C23 N4 107(3) . . ?
C22 C23 C25 130(3) . . ?
N4 C23 C25 123(3) . . ?
F2 B1 F3 109.6 . . ?
F2 B1 F1 109.5 . . ?
F3 B1 F1 109.5 . . ?
F2 B1 F4 109.3 . . ?
F3 B1 F4 109.5 . . ?
F1 B1 F4 109.5 . . ?

loop_
_geom_bond_atom_site_label_1
_geom_bond_atom_site_label_2
_geom_bond_distance
_geom_bond_site_symmetry_2
_geom_bond_publ_flag
Au1 N1 1.99(2) . ?
Au1 N3 1.99(2) . ?
N1 N2 1.32(3) . ?
N1 C11 1.35(3) . ?
N2 C13 1.32(4) . ?
C11 C12 1.39(4) . ?
C11 C14 1.46(4) . ?
C12 C13 1.36(4) . ?
C13 C15 1.49(5) . ?
N3 C21 1.32(3) . ?
N3 N4 1.33(3) . ?
N4 C23 1.31(4) . ?
C21 C22 1.38(4) . ?
C21 C24 1.52(4) . ?
C22 C23 1.30(4) . ?
C23 C25 1.48(5) . ?
B1 F2 1.3041 . ?
B1 F3 1.3044 . ?
B1 F1 1.3045 . ?
B1 F4 1.3089 . ?
